data_7131284
loop_
_publ_author_name
'Dapkekar, Anil Balajirao'
'Satyanarayana, Gedu'

_publ_section_title
;
 Electrochemical synthesis of 2-alkyl-4-phenylalkan-2-ols <i>via</i>
 cathodic reductive coupling of alkynes with unactivated aliphatic
 ketones.
;
_journal_issue 20
_journal_name_full 'Chemical communications (Cambridge, England)'
_journal_page_first 2915
_journal_page_last 2918
_journal_paper_doi 10.1039/d2cc06819b
_journal_volume 59
_journal_year 2023
_chemical_formula_moiety 'C14 H20 O'
_chemical_formula_sum 'C14 H20 O'
_chemical_formula_weight 204.30
_space_group_crystal_system tetragonal
_space_group_IT_number 88
_space_group_name_Hall '-I 4ad'
_space_group_name_H-M_alt 'I 41/a :2'
_atom_sites_solution_hydrogens mixed
_atom_sites_solution_primary dual
_audit_creation_date 2023-01-23
_audit_creation_method
;
Olex2 1.5
(compiled 2022.04.07 svn.rca3783a0 for OlexSys, GUI svn.r6498)
;
_audit_update_record
;
2023-01-24 deposited with the CCDC.	2023-02-10 downloaded from the CCDC.
;
_cell_angle_alpha 90
_cell_angle_beta 90
_cell_angle_gamma 90
_cell_formula_units_Z 16
_cell_length_a 19.065(2)
_cell_length_b 19.065(2)
_cell_length_c 13.900(3)
_cell_measurement_reflns_used 3842
_cell_measurement_temperature 298
_cell_measurement_theta_max 23.39
_cell_measurement_theta_min 2.80
_cell_volume 5052.3(13)
_computing_cell_refinement 'SAINT V8.40B (?, 2016)'
_computing_data_reduction 'SAINT V8.40B (?, 2016)'
_computing_molecular_graphics 'Olex2 1.5 (Dolomanov et al., 2009)'
_computing_publication_material 'Olex2 1.5 (Dolomanov et al., 2009)'
_computing_structure_refinement 'XL  (Sheldrick, 2008)'
_computing_structure_solution 'SHELXT 2018/2 (Sheldrick, 2018)'
_diffrn_ambient_temperature 298
_diffrn_measured_fraction_theta_full 0.998
_diffrn_measured_fraction_theta_max 0.997
_diffrn_measurement_device_type 'Bruker APEX-II CCD'
_diffrn_measurement_method '\f and \w scans'
_diffrn_radiation_type MoK\a
_diffrn_radiation_wavelength 0.71073
_diffrn_reflns_av_R_equivalents 0.0790
_diffrn_reflns_av_unetI/netI 0.0489
_diffrn_reflns_Laue_measured_fraction_full 0.998
_diffrn_reflns_Laue_measured_fraction_max 0.997
_diffrn_reflns_limit_h_max 23
_diffrn_reflns_limit_h_min -23
_diffrn_reflns_limit_k_max 24
_diffrn_reflns_limit_k_min -23
_diffrn_reflns_limit_l_max 17
_diffrn_reflns_limit_l_min -17
_diffrn_reflns_number 21267
_diffrn_reflns_point_group_measured_fraction_full 0.998
_diffrn_reflns_point_group_measured_fraction_max 0.997
_diffrn_reflns_theta_full 25.242
_diffrn_reflns_theta_max 27.102
_diffrn_reflns_theta_min 1.813
_diffrn_source_current 1.4
_diffrn_source_power 0.07
_diffrn_source_voltage 50.0
_diffrn_standards_number 0
_exptl_absorpt_coefficient_mu 0.065
_exptl_absorpt_correction_T_max 0.7455
_exptl_absorpt_correction_T_min 0.6595
_exptl_absorpt_correction_type multi-scan
_exptl_absorpt_process_details
;
SADABS-2016/2 (Bruker,2016/2) was used for absorption correction.
wR2(int) was 0.1063 before and 0.0684 after correction.
The Ratio of minimum to maximum transmission is 0.8846.
The \l/2 correction factor is Not present.
;
_exptl_crystal_colour 'clear light colourless'
_exptl_crystal_colour_lustre clear
_exptl_crystal_colour_modifier light
_exptl_crystal_colour_primary colourless
_exptl_crystal_density_diffrn 1.074
_exptl_crystal_description block
_exptl_crystal_F_000 1792
_exptl_crystal_size_max 0.362
_exptl_crystal_size_mid 0.205
_exptl_crystal_size_min 0.153
_refine_diff_density_max 0.171
_refine_diff_density_min -0.191
_refine_diff_density_rms 0.030
_refine_ls_extinction_coef 0.0045(11)
_refine_ls_extinction_expression Fc^*^=kFc[1+0.001xFc^2^\l^3^/sin(2\q)]^-1/4^
_refine_ls_extinction_method 'SHELXL-2019/1 (Sheldrick 2019)'
_refine_ls_goodness_of_fit_ref 1.038
_refine_ls_hydrogen_treatment mixed
_refine_ls_matrix_type full
_refine_ls_number_parameters 142
_refine_ls_number_reflns 2790
_refine_ls_number_restraints 0
_refine_ls_restrained_S_all 1.038
_refine_ls_R_factor_all 0.1108
_refine_ls_R_factor_gt 0.0574
_refine_ls_shift/su_max 0.001
_refine_ls_shift/su_mean 0.000
_refine_ls_structure_factor_coef Fsqd
_refine_ls_weighting_details 'w=1/[\s^2^(Fo^2^)+(0.0724P)^2^+2.0147P] where P=(Fo^2^+2Fc^2^)/3'
_refine_ls_weighting_scheme calc
_refine_ls_wR_factor_gt 0.1467
_refine_ls_wR_factor_ref 0.1756
_reflns_Friedel_coverage 0.000
_reflns_number_gt 1591
_reflns_number_total 2790
_reflns_threshold_expression 'I > 2\s(I)'
_cod_data_source_file d2cc06819b2.cif
_cod_data_source_block mo_gs_ab_2_219_1_0m
_cod_depositor_comments 'Adding full bibliography for 7131284.cif.'
_cod_original_cell_volume 5052.3(15)
_cod_original_sg_symbol_H-M 'I 41/a'
_cod_database_code 7131284
_shelx_shelxl_version_number 2019/1
_shelx_space_group_comment
;
The symmetry employed for this shelxl refinement is uniquely defined
by the following loop, which should always be used as a source of
symmetry information in preference to the above space-group names.
They are only intended as comments.
;
_shelx_estimated_absorpt_t_max 0.990
_shelx_estimated_absorpt_t_min 0.977
_olex2_refinement_description
;
1. Fixed Uiso
 At 1.2 times of:
  All C(H) groups, All C(H,H) groups
 At 1.5 times of:
  All C(H,H,H) groups
2.a Secondary CH2 refined with riding coordinates:
 C13(H13A,H13B), C14(H14A,H14B), C9(H9A,H9B), C8(H8A,H8B), C12(H12A,H12B),
 C11(H11A,H11B)
2.b Aromatic/amide H refined with riding coordinates:
 C6(H6), C7(H7), C4(H4), C3(H3)
2.c Idealised Me refined as rotating group:
 C1(H1A,H1B,H1C)
;
_olex2_exptl_crystal_mounting_method 'NYLON LOOP'
_olex2_submission_special_instructions 'No special instructions were received'

loop_
_space_group_symop_operation_xyz
'x, y, z'
'-y+1/4, x+3/4, z+3/4'
'y+1/4, -x+1/4, z+1/4'
'-x, -y+1/2, z'
'x+1/2, y+1/2, z+1/2'
'-y+3/4, x+5/4, z+5/4'
'y+3/4, -x+3/4, z+3/4'
'-x+1/2, -y+1, z+1/2'
'-x, -y, -z'
'y-1/4, -x-3/4, -z-3/4'
'-y-1/4, x-1/4, -z-1/4'
'x, y-1/2, -z'
'-x+1/2, -y+1/2, -z+1/2'
'y+1/4, -x-1/4, -z-1/4'
'-y+1/4, x+1/4, -z+1/4'
'x+1/2, y, -z+1/2'

loop_
_atom_site_label
_atom_site_type_symbol
_atom_site_fract_x
_atom_site_fract_y
_atom_site_fract_z
_atom_site_U_iso_or_equiv
_atom_site_adp_type
_atom_site_occupancy
_atom_site_site_symmetry_order
_atom_site_calc_flag
_atom_site_refinement_flags_posn
_atom_site_refinement_flags_adp
_atom_site_refinement_flags_occupancy
_atom_site_disorder_assembly
_atom_site_disorder_group
O1 O 0.54534(9) 0.83989(7) 0.65112(10) 0.0593(4) Uani 1 1 d . . . . .
C13 C 0.57498(15) 0.95979(15) 0.78071(17) 0.0890(8) Uani 1 1 d . . . . .
H13A H 0.579275 1.006083 0.809060 0.107 Uiso 1 1 calc R U . . .
H13B H 0.547228 0.930582 0.823330 0.107 Uiso 1 1 calc R U . . .
C14 C 0.54122(11) 0.96432(10) 0.68312(13) 0.0554(5) Uani 1 1 d . . . . .
H14A H 0.549521 1.009913 0.654326 0.067 Uiso 1 1 calc R U . . .
H14B H 0.491022 0.956713 0.687755 0.067 Uiso 1 1 calc R U . . .
C10 C 0.57591(9) 0.90625(9) 0.62348(13) 0.0473(5) Uani 1 1 d . . . . .
C9 C 0.56792(11) 0.91717(10) 0.51574(13) 0.0550(5) Uani 1 1 d . . . . .
H9A H 0.587902 0.962337 0.498990 0.066 Uiso 1 1 calc R U . . .
H9B H 0.518308 0.918808 0.500399 0.066 Uiso 1 1 calc R U . . .
C8 C 0.60253(13) 0.86076(12) 0.45345(14) 0.0701(7) Uani 1 1 d . . . . .
H8A H 0.652219 0.858825 0.468192 0.084 Uiso 1 1 calc R U . . .
H8B H 0.582315 0.815465 0.468991 0.084 Uiso 1 1 calc R U . . .
C5 C 0.59319(12) 0.87477(11) 0.34749(14) 0.0585(6) Uani 1 1 d . . . . .
C6 C 0.64268(13) 0.91121(12) 0.29611(16) 0.0684(6) Uani 1 1 d . . . . .
H6 H 0.683027 0.926804 0.327051 0.082 Uiso 1 1 calc R U . . .
C7 C 0.63377(15) 0.92526(12) 0.19899(17) 0.0771(7) Uani 1 1 d . . . . .
H7 H 0.668362 0.949893 0.166072 0.092 Uiso 1 1 calc R U . . .
C2 C 0.57533(15) 0.90372(13) 0.15073(16) 0.0724(7) Uani 1 1 d . . . . .
C1 C 0.5653(2) 0.91976(17) 0.04465(18) 0.1210(13) Uani 1 1 d . . . . .
H1A H 0.604356 0.901555 0.008854 0.182 Uiso 1 1 calc R U . . .
H1B H 0.562522 0.969601 0.035630 0.182 Uiso 1 1 calc R U . . .
H1C H 0.522788 0.898263 0.022380 0.182 Uiso 1 1 calc R U . . .
C4 C 0.53458(13) 0.85277(13) 0.29859(17) 0.0736(7) Uani 1 1 d . . . . .
H4 H 0.500149 0.827625 0.331112 0.088 Uiso 1 1 calc R U . . .
C3 C 0.52587(15) 0.86730(14) 0.20211(18) 0.0819(8) Uani 1 1 d . . . . .
H3 H 0.485432 0.852011 0.171114 0.098 Uiso 1 1 calc R U . . .
C12 C 0.64571(16) 0.92818(19) 0.7650(2) 0.1150(12) Uani 1 1 d . . . . .
H12A H 0.651764 0.887557 0.806140 0.138 Uiso 1 1 calc R U . . .
H12B H 0.681994 0.962030 0.780397 0.138 Uiso 1 1 calc R U . . .
C11 C 0.65110(10) 0.90693(12) 0.66117(15) 0.0614(6) Uani 1 1 d . . . . .
H11A H 0.672143 0.860796 0.655390 0.074 Uiso 1 1 calc R U . . .
H11B H 0.679395 0.940258 0.625482 0.074 Uiso 1 1 calc R U . . .
H1 H 0.507(2) 0.833(2) 0.633(3) 0.179(19) Uiso 1 1 d . . . . .

loop_
_atom_site_aniso_label
_atom_site_aniso_U_11
_atom_site_aniso_U_22
_atom_site_aniso_U_33
_atom_site_aniso_U_23
_atom_site_aniso_U_13
_atom_site_aniso_U_12
O1 0.0672(10) 0.0545(9) 0.0561(9) 0.0078(6) 0.0029(7) -0.0101(7)
C13 0.100(2) 0.103(2) 0.0640(15) -0.0223(14) -0.0171(14) 0.0257(16)
C14 0.0580(12) 0.0536(12) 0.0546(12) -0.0034(9) -0.0007(9) 0.0067(9)
C10 0.0484(11) 0.0465(11) 0.0469(10) 0.0043(8) 0.0001(8) -0.0009(8)
C9 0.0636(13) 0.0536(12) 0.0477(11) 0.0034(9) -0.0011(9) 0.0057(10)
C8 0.0946(17) 0.0676(14) 0.0482(13) 0.0043(10) 0.0033(11) 0.0211(12)
C5 0.0755(14) 0.0532(12) 0.0466(11) -0.0010(9) -0.0011(10) 0.0131(10)
C6 0.0733(15) 0.0733(15) 0.0586(14) 0.0016(11) -0.0080(11) -0.0007(12)
C7 0.0986(19) 0.0736(16) 0.0589(15) 0.0102(12) 0.0067(13) -0.0014(14)
C2 0.1019(19) 0.0674(15) 0.0479(12) -0.0035(11) -0.0082(13) 0.0216(13)
C1 0.192(4) 0.115(2) 0.0559(16) 0.0054(15) -0.0253(19) 0.036(2)
C4 0.0756(16) 0.0809(16) 0.0643(15) -0.0073(12) 0.0061(12) -0.0055(12)
C3 0.0821(17) 0.0964(19) 0.0672(16) -0.0192(14) -0.0167(13) 0.0049(14)
C12 0.098(2) 0.159(3) 0.088(2) -0.0495(19) -0.0408(17) 0.047(2)
C11 0.0527(12) 0.0658(13) 0.0659(14) -0.0026(10) -0.0074(10) 0.0017(10)

loop_
_atom_type_symbol
_atom_type_description
_atom_type_scat_dispersion_real
_atom_type_scat_dispersion_imag
_atom_type_scat_source
C C 0.0033 0.0016 'International Tables Vol C Tables 4.2.6.8 and 6.1.1.4'
H H 0.0000 0.0000 'International Tables Vol C Tables 4.2.6.8 and 6.1.1.4'
O O 0.0106 0.0060 'International Tables Vol C Tables 4.2.6.8 and 6.1.1.4'

loop_
_geom_angle_atom_site_label_1
_geom_angle_atom_site_label_2
_geom_angle_atom_site_label_3
_geom_angle
_geom_angle_site_symmetry_1
_geom_angle_site_symmetry_3
_geom_angle_publ_flag
C10 O1 H1 117(3) . . ?
H13A C13 H13B 108.7 . . ?
C14 C13 H13A 110.5 . . ?
C14 C13 H13B 110.5 . . ?
C12 C13 H13A 110.5 . . ?
C12 C13 H13B 110.5 . . ?
C12 C13 C14 106.1(2) . . ?
C13 C14 H14A 110.7 . . ?
C13 C14 H14B 110.7 . . ?
C13 C14 C10 105.17(17) . . ?
H14A C14 H14B 108.8 . . ?
C10 C14 H14A 110.7 . . ?
C10 C14 H14B 110.7 . . ?
O1 C10 C14 108.33(15) . . ?
O1 C10 C9 109.98(15) . . ?
O1 C10 C11 107.15(16) . . ?
C9 C10 C14 113.00(15) . . ?
C9 C10 C11 115.55(16) . . ?
C11 C10 C14 102.33(15) . . ?
C10 C9 H9A 108.6 . . ?
C10 C9 H9B 108.6 . . ?
C10 C9 C8 114.71(16) . . ?
H9A C9 H9B 107.6 . . ?
C8 C9 H9A 108.6 . . ?
C8 C9 H9B 108.6 . . ?
C9 C8 H8A 109.2 . . ?
C9 C8 H8B 109.2 . . ?
H8A C8 H8B 107.9 . . ?
C5 C8 C9 112.17(17) . . ?
C5 C8 H8A 109.2 . . ?
C5 C8 H8B 109.2 . . ?
C6 C5 C8 121.1(2) . . ?
C6 C5 C4 117.2(2) . . ?
C4 C5 C8 121.7(2) . . ?
C5 C6 H6 119.3 . . ?
C5 C6 C7 121.3(2) . . ?
C7 C6 H6 119.3 . . ?
C6 C7 H7 119.3 . . ?
C2 C7 C6 121.4(2) . . ?
C2 C7 H7 119.3 . . ?
C7 C2 C1 121.3(3) . . ?
C7 C2 C3 117.3(2) . . ?
C3 C2 C1 121.4(3) . . ?
C2 C1 H1A 109.5 . . ?
C2 C1 H1B 109.5 . . ?
C2 C1 H1C 109.5 . . ?
H1A C1 H1B 109.5 . . ?
H1A C1 H1C 109.5 . . ?
H1B C1 H1C 109.5 . . ?
C5 C4 H4 119.4 . . ?
C5 C4 C3 121.2(2) . . ?
C3 C4 H4 119.4 . . ?
C2 C3 C4 121.7(2) . . ?
C2 C3 H3 119.2 . . ?
C4 C3 H3 119.2 . . ?
C13 C12 H12A 110.1 . . ?
C13 C12 H12B 110.1 . . ?
C13 C12 C11 108.15(19) . . ?
H12A C12 H12B 108.4 . . ?
C11 C12 H12A 110.1 . . ?
C11 C12 H12B 110.1 . . ?
C10 C11 H11A 110.6 . . ?
C10 C11 H11B 110.6 . . ?
C12 C11 C10 105.53(18) . . ?
C12 C11 H11A 110.6 . . ?
C12 C11 H11B 110.6 . . ?
H11A C11 H11B 108.8 . . ?

loop_
_geom_bond_atom_site_label_1
_geom_bond_atom_site_label_2
_geom_bond_distance
_geom_bond_site_symmetry_2
_geom_bond_publ_flag
O1 C10 1.445(2) . ?
O1 H1 0.78(4) . ?
C13 H13A 0.9700 . ?
C13 H13B 0.9700 . ?
C13 C14 1.504(3) . ?
C13 C12 1.493(4) . ?
C14 H14A 0.9700 . ?
C14 H14B 0.9700 . ?
C14 C10 1.533(3) . ?
C10 C9 1.520(2) . ?
C10 C11 1.526(3) . ?
C9 H9A 0.9700 . ?
C9 H9B 0.9700 . ?
C9 C8 1.530(3) . ?
C8 H8A 0.9700 . ?
C8 H8B 0.9700 . ?
C8 C5 1.507(3) . ?
C5 C6 1.372(3) . ?
C5 C4 1.374(3) . ?
C6 H6 0.9300 . ?
C6 C7 1.387(3) . ?
C7 H7 0.9300 . ?
C7 C2 1.364(3) . ?
C2 C1 1.518(3) . ?
C2 C3 1.372(4) . ?
C1 H1A 0.9600 . ?
C1 H1B 0.9600 . ?
C1 H1C 0.9600 . ?
C4 H4 0.9300 . ?
C4 C3 1.379(3) . ?
C3 H3 0.9300 . ?
C12 H12A 0.9700 . ?
C12 H12B 0.9700 . ?
C12 C11 1.502(3) . ?
C11 H11A 0.9700 . ?
C11 H11B 0.9700 . ?

loop_
_geom_torsion_atom_site_label_1
_geom_torsion_atom_site_label_2
_geom_torsion_atom_site_label_3
_geom_torsion_atom_site_label_4
_geom_torsion
_geom_torsion_site_symmetry_1
_geom_torsion_site_symmetry_2
_geom_torsion_site_symmetry_3
_geom_torsion_site_symmetry_4
_geom_torsion_publ_flag
O1 C10 C9 C8 -59.5(2) . . . . ?
O1 C10 C11 C12 -82.2(2) . . . . ?
C13 C14 C10 O1 77.4(2) . . . . ?
C13 C14 C10 C9 -160.49(19) . . . . ?
C13 C14 C10 C11 -35.6(2) . . . . ?
C13 C12 C11 C10 -16.5(3) . . . . ?
C14 C13 C12 C11 -6.0(3) . . . . ?
C14 C10 C9 C8 179.35(18) . . . . ?
C14 C10 C11 C12 31.7(2) . . . . ?
C10 C9 C8 C5 -179.62(19) . . . . ?
C9 C10 C11 C12 154.9(2) . . . . ?
C9 C8 C5 C6 92.9(3) . . . . ?
C9 C8 C5 C4 -86.0(3) . . . . ?
C8 C5 C6 C7 -178.9(2) . . . . ?
C8 C5 C4 C3 178.5(2) . . . . ?
C5 C6 C7 C2 0.3(4) . . . . ?
C5 C4 C3 C2 0.5(4) . . . . ?
C6 C5 C4 C3 -0.5(3) . . . . ?
C6 C7 C2 C1 179.4(2) . . . . ?
C6 C7 C2 C3 -0.3(4) . . . . ?
C7 C2 C3 C4 -0.1(4) . . . . ?
C1 C2 C3 C4 -179.8(2) . . . . ?
C4 C5 C6 C7 0.1(3) . . . . ?
C12 C13 C14 C10 26.1(3) . . . . ?
C11 C10 C9 C8 62.0(2) . . . . ?
